data_7020602
loop_
_publ_author_name
'Tang, Fengzhi'
'Qu, Fengrui'
'Khusnutdinova, Julia R.'
'Rath, Nigam P.'
'Mirica, Liviu M.'

_publ_section_title
;
 Structural and reactivity comparison of analogous organometallic Pd(iii)
 and Pd(iv) complexes.
;
_journal_issue 46
_journal_name_full 'Dalton transactions (Cambridge, England : 2003)'
_journal_page_first 14046
_journal_page_last 14050
_journal_paper_doi 10.1039/c2dt32127k
_journal_volume 41
_journal_year 2012
_chemical_formula_moiety 'C17 H23 Cl N4 Pd, Cl O4, C2 H3 N'
_chemical_formula_sum 'C19 H26 Cl2 N5 O4 Pd'
_chemical_formula_weight 565.75
_chemical_name_systematic
;
?
;
_space_group_crystal_system orthorhombic
_space_group_IT_number 62
_space_group_name_Hall '-P 2ac 2n'
_space_group_name_H-M_alt 'P n m a'
_symmetry_space_group_name_Hall '-P 2ac 2n'
_symmetry_space_group_name_H-M 'P n m a'
_atom_sites_solution_hydrogens mixed
_audit_creation_method SHELXL-2012
_cell_angle_alpha 90
_cell_angle_beta 90
_cell_angle_gamma 90
_cell_formula_units_Z 4
_cell_length_a 13.6407(8)
_cell_length_b 9.5515(5)
_cell_length_c 17.0852(8)
_cell_measurement_reflns_used 9871
_cell_measurement_temperature 100(2)
_cell_measurement_theta_max 32.75
_cell_measurement_theta_min 2.44
_cell_volume 2226.0(2)
_computing_cell_refinement 'Bruker SAINT'
_computing_data_collection 'Bruker APEX2'
_computing_data_reduction 'Bruker SAINT'
_computing_molecular_graphics 'Bruker SHELXTL'
_computing_publication_material 'Bruker SHELXTL'
_computing_structure_refinement 'SHELXL-2012 (Sheldrick, 2012)'
_computing_structure_solution 'SHELXS-97 (Sheldrick, 2008)'
_diffrn_ambient_temperature 100(2)
_diffrn_measured_fraction_theta_full 1.000
_diffrn_measured_fraction_theta_max 0.999
_diffrn_measurement_device_type 'Bruker APEX-II CCD'
_diffrn_measurement_method '\f and \w scans'
_diffrn_radiation_monochromator graphite
_diffrn_radiation_source 'sealed tube'
_diffrn_radiation_type MoK\a
_diffrn_radiation_wavelength 0.71073
_diffrn_reflns_av_R_equivalents 0.0453
_diffrn_reflns_Laue_measured_fraction_full 1.000
_diffrn_reflns_Laue_measured_fraction_max 0.999
_diffrn_reflns_limit_h_max 20
_diffrn_reflns_limit_h_min -20
_diffrn_reflns_limit_k_max 14
_diffrn_reflns_limit_k_min -14
_diffrn_reflns_limit_l_max 25
_diffrn_reflns_limit_l_min -26
_diffrn_reflns_number 41610
_diffrn_reflns_point_group_measured_fraction_full 1.000
_diffrn_reflns_point_group_measured_fraction_max 0.999
_diffrn_reflns_theta_full 25.000
_diffrn_reflns_theta_max 32.752
_diffrn_reflns_theta_min 1.910
_exptl_absorpt_coefficient_mu 1.110
_exptl_absorpt_correction_T_max 0.8619
_exptl_absorpt_correction_T_min 0.7946
_exptl_absorpt_correction_type multi-scan
_exptl_absorpt_process_details 'sadabs v2008/1'
_exptl_crystal_colour purple
_exptl_crystal_density_diffrn 1.688
_exptl_crystal_density_meas ?
_exptl_crystal_density_method 'not measured'
_exptl_crystal_description rectangular
_exptl_crystal_F_000 1148
_exptl_crystal_size_max 0.217
_exptl_crystal_size_mid 0.153
_exptl_crystal_size_min 0.138
_refine_diff_density_max 0.675
_refine_diff_density_min -1.368
_refine_diff_density_rms 0.120
_refine_ls_extinction_method none
_refine_ls_goodness_of_fit_ref 1.272
_refine_ls_hydrogen_treatment constr
_refine_ls_matrix_type full
_refine_ls_number_parameters 167
_refine_ls_number_reflns 4309
_refine_ls_number_restraints 0
_refine_ls_restrained_S_all 1.272
_refine_ls_R_factor_all 0.0469
_refine_ls_R_factor_gt 0.0399
_refine_ls_shift/su_max 0.002
_refine_ls_shift/su_mean 0.000
_refine_ls_structure_factor_coef Fsqd
_refine_ls_weighting_details
;
w=1/[\s^2^(Fo^2^)+(0.0103P)^2^+7.1000P]
where P=(Fo^2^+2Fc^2^)/3
;
_refine_ls_weighting_scheme calc
_refine_ls_wR_factor_gt 0.0869
_refine_ls_wR_factor_ref 0.0892
_reflns_Friedel_coverage 0.000
_reflns_number_gt 3838
_reflns_number_total 4309
_reflns_threshold_expression 'I > 2\s(I)'
_cod_data_source_file c2dt32127k.txt
_cod_data_source_block l26410
_cod_depositor_comments
;
The following automatic conversions were performed:

'_exptl_crystal_density_meas' value 'no' was changed to '?' - the
value is perceived as not measured.

Automatic conversion script
Id: cif_fix_values 3008 2015-01-20 13:52:24Z robertas 
;
_cod_database_code 7020602
_shelx_space_group_comment
;
The symmetry employed for this shelxl refinement is uniquely defined
by the following loop, which should always be used as a source of
symmetry information in preference to the above space-group names.
They are only intended as comments.
;
_shelx_estimated_absorpt_t_min 0.795
_shelx_estimated_absorpt_t_max 0.862
_diffrn_reflns_sigmai/neti 0.0252

loop_
_space_group_symop_operation_xyz
'x, y, z'
'-x+1/2, -y, z+1/2'
'-x, y+1/2, -z'
'x+1/2, -y+1/2, -z+1/2'
'-x, -y, -z'
'x-1/2, y, -z-1/2'
'x, -y-1/2, z'
'-x-1/2, y-1/2, z-1/2'

loop_
_atom_site_label
_atom_site_type_symbol
_atom_site_fract_x
_atom_site_fract_y
_atom_site_fract_z
_atom_site_U_iso_or_equiv
_atom_site_adp_type
_atom_site_occupancy
_atom_site_site_symmetry_order
_atom_site_calc_flag
_atom_site_refinement_flags
_atom_site_disorder_assembly
_atom_site_disorder_group
Pd1 Pd 0.684310(18) 0.2500 0.538844(15) 0.01051(6) Uani 1 2 d SD . .
Cl1 Cl 0.6103(2) 0.0852(4) 0.4562(2) 0.0203(4) Uani 0.5 1 d PD A 1
C1 C 0.6320(9) 0.0980(16) 0.4679(8) 0.021(2) Uani 0.5 1 d PD A 2
H1A H 0.6739 0.0904 0.4215 0.031 Uiso 0.5 1 calc PRD A 2
H1B H 0.5651 0.1214 0.4518 0.031 Uiso 0.5 1 calc PRD A 2
H1C H 0.6318 0.0086 0.4960 0.031 Uiso 0.5 1 calc PRD A 2
N1 N 0.74995(15) 0.1075(2) 0.61515(12) 0.0123(4) Uani 1 1 d D A .
N3 N 0.8433(2) 0.2500 0.49377(17) 0.0140(5) Uani 1 2 d SD A .
N4 N 0.5751(2) 0.2500 0.64437(18) 0.0131(5) Uani 1 2 d SD A .
C2 C 0.70546(17) 0.0804(3) 0.68328(15) 0.0155(4) Uani 1 1 d D . .
C3 C 0.7550(2) 0.0123(3) 0.74288(17) 0.0207(5) Uani 1 1 d D A .
H3A H 0.7234 -0.0065 0.7913 0.025 Uiso 1 1 calc RD . .
C4 C 0.8515(2) -0.0279(3) 0.73057(17) 0.0205(5) Uani 1 1 d D . .
H4A H 0.8858 -0.0790 0.7697 0.025 Uiso 1 1 calc RD A .
C5 C 0.89753(19) 0.0067(3) 0.66110(16) 0.0182(5) Uani 1 1 d D A .
H5A H 0.9642 -0.0178 0.6526 0.022 Uiso 1 1 calc RD . .
C6 C 0.84503(18) 0.0775(3) 0.60414(15) 0.0143(4) Uani 1 1 d D . .
C7 C 0.88690(19) 0.1199(3) 0.52639(15) 0.0190(5) Uani 1 1 d D A .
H7A H 0.9585 0.1336 0.5322 0.023 Uiso 1 1 calc RD . .
H7B H 0.8766 0.0427 0.4886 0.023 Uiso 1 1 calc RD . .
C8 C 0.59879(18) 0.1212(3) 0.68829(17) 0.0188(5) Uani 1 1 d D A .
H8A H 0.5583 0.0434 0.6678 0.023 Uiso 1 1 calc RD . .
H8B H 0.5811 0.1350 0.7440 0.023 Uiso 1 1 calc RD . .
C9 C 0.8552(3) 0.2500 0.4083(2) 0.0218(8) Uani 1 2 d SD . .
H9A H 0.9238 0.2500 0.3957 0.033 Uiso 1 2 d SRD A .
H9B H 0.8249 0.1679 0.3867 0.033 Uiso 1 1 d RD . .
C10 C 0.4696(3) 0.2500 0.6250(2) 0.0179(7) Uani 1 2 d SD . .
H10A H 0.4311 0.2500 0.6721 0.027 Uiso 1 2 d SRD A .
H10B H 0.4546 0.3321 0.5949 0.027 Uiso 1 1 d RD . .
Cl2 Cl 0.84160(6) 0.7500 0.42400(5) 0.02066(18) Uani 1 2 d SD . .
O1 O 0.8679(2) 0.7500 0.50550(18) 0.0311(7) Uani 1 2 d SD . .
O2 O 0.7381(2) 0.7500 0.4150(2) 0.0435(10) Uani 1 2 d SD . .
O3 O 0.88280(18) 0.8722(3) 0.38712(13) 0.0327(5) Uani 1 1 d D . .
N1S N 0.4456(3) 0.2500 0.2763(2) 0.0290(8) Uani 1 2 d SD . .
C1S C 0.4088(3) 0.2500 0.3364(3) 0.0217(8) Uani 1 2 d SD . .
C2S C 0.3612(4) 0.2500 0.4121(3) 0.0301(10) Uani 1 2 d SD . .
H2S1 H 0.2922 0.2764 0.4058 0.045 Uiso 0.5 1 calc PRD B -1
H2S2 H 0.3938 0.3174 0.4466 0.045 Uiso 0.5 1 calc PRD B -1
H2S3 H 0.3652 0.1562 0.4351 0.045 Uiso 0.5 1 calc PRD B -1

loop_
_atom_site_aniso_label
_atom_site_aniso_U_11
_atom_site_aniso_U_22
_atom_site_aniso_U_33
_atom_site_aniso_U_23
_atom_site_aniso_U_13
_atom_site_aniso_U_12
Pd1 0.01021(10) 0.00981(10) 0.01149(11) 0.000 -0.00134(9) 0.000
Cl1 0.0197(12) 0.0171(9) 0.0242(10) -0.0066(7) -0.0050(8) -0.0035(8)
C1 0.016(5) 0.020(4) 0.027(6) -0.007(3) 0.000(3) -0.007(3)
N1 0.0122(8) 0.0099(8) 0.0148(9) -0.0001(7) -0.0008(7) 0.0018(7)
N3 0.0155(12) 0.0172(14) 0.0094(12) 0.000 0.0017(10) 0.000
N4 0.0108(11) 0.0114(12) 0.0170(14) 0.000 -0.0008(10) 0.000
C2 0.0139(10) 0.0140(10) 0.0186(11) 0.0039(9) 0.0015(8) 0.0011(8)
C3 0.0176(11) 0.0229(13) 0.0215(12) 0.0090(11) 0.0033(10) 0.0033(10)
C4 0.0172(11) 0.0222(13) 0.0222(13) 0.0070(11) -0.0023(9) 0.0030(10)
C5 0.0152(10) 0.0192(12) 0.0203(12) 0.0022(10) -0.0008(9) 0.0036(9)
C6 0.0125(9) 0.0145(10) 0.0160(11) -0.0008(9) 0.0001(8) 0.0009(8)
C7 0.0179(11) 0.0234(13) 0.0156(12) 0.0017(10) 0.0033(9) 0.0075(10)
C8 0.0126(10) 0.0201(12) 0.0238(13) 0.0088(10) 0.0042(9) 0.0021(9)
C9 0.0269(19) 0.028(2) 0.0101(15) 0.000 0.0038(14) 0.000
C10 0.0109(14) 0.0214(17) 0.0213(18) 0.000 -0.0014(12) 0.000
Cl2 0.0119(3) 0.0345(5) 0.0155(4) 0.000 -0.0007(3) 0.000
O1 0.0276(16) 0.052(2) 0.0139(13) 0.000 -0.0007(12) 0.000
O2 0.0120(13) 0.079(3) 0.040(2) 0.000 -0.0025(13) 0.000
O3 0.0356(12) 0.0393(14) 0.0233(11) 0.0043(10) -0.0017(9) -0.0072(11)
N1S 0.0258(18) 0.035(2) 0.0268(19) 0.000 0.0021(15) 0.000
C1S 0.0193(17) 0.0197(18) 0.026(2) 0.000 -0.0005(15) 0.000
C2S 0.037(2) 0.031(2) 0.022(2) 0.000 0.0071(18) 0.000

loop_
_atom_type_symbol
_atom_type_description
_atom_type_scat_dispersion_real
_atom_type_scat_dispersion_imag
_atom_type_scat_source
C C 0.0033 0.0016 'International Tables Vol C Tables 4.2.6.8 and 6.1.1.4'
H H 0.0000 0.0000 'International Tables Vol C Tables 4.2.6.8 and 6.1.1.4'
N N 0.0061 0.0033 'International Tables Vol C Tables 4.2.6.8 and 6.1.1.4'
O O 0.0106 0.0060 'International Tables Vol C Tables 4.2.6.8 and 6.1.1.4'
Cl Cl 0.1484 0.1585 'International Tables Vol C Tables 4.2.6.8 and 6.1.1.4'
Pd Pd -0.9988 1.0072 'International Tables Vol C Tables 4.2.6.8 and 6.1.1.4'

loop_
_geom_angle_atom_site_label_1
_geom_angle_atom_site_label_2
_geom_angle_atom_site_label_3
_geom_angle
_geom_angle_site_symmetry_1
_geom_angle_site_symmetry_3
C1 Pd1 C1 91.8(9) 7_565 .
C1 Pd1 N1 174.0(4) 7_565 .
C1 Pd1 N1 93.3(5) . .
C1 Pd1 N1 93.3(5) 7_565 7_565
C1 Pd1 N1 174.0(4) . 7_565
N1 Pd1 N1 81.42(11) . 7_565
C1 Pd1 N3 97.6(4) 7_565 .
C1 Pd1 N3 97.6(4) . .
N1 Pd1 N3 78.74(8) . .
N1 Pd1 N3 78.74(8) 7_565 .
C1 Pd1 N4 103.8(4) 7_565 .
C1 Pd1 N4 103.8(4) . .
N1 Pd1 N4 77.97(8) . .
N1 Pd1 N4 77.97(8) 7_565 .
N3 Pd1 N4 149.12(10) . .
N1 Pd1 Cl1 97.09(11) . .
N1 Pd1 Cl1 178.32(11) 7_565 .
N3 Pd1 Cl1 101.78(10) . .
N4 Pd1 Cl1 100.98(11) . .
N1 Pd1 Cl1 178.32(11) . 7_565
N1 Pd1 Cl1 97.09(11) 7_565 7_565
N3 Pd1 Cl1 101.78(10) . 7_565
N4 Pd1 Cl1 100.98(11) . 7_565
Cl1 Pd1 Cl1 84.38(18) . 7_565
Pd1 C1 H1A 109.5 . .
Pd1 C1 H1B 109.5 . .
H1A C1 H1B 109.5 . .
Pd1 C1 H1C 109.5 . .
H1A C1 H1C 109.5 . .
H1B C1 H1C 109.5 . .
C2 N1 C6 121.3(2) . .
C2 N1 Pd1 118.39(16) . .
C6 N1 Pd1 117.81(17) . .
C9 N3 C7 109.17(18) . 7_565
C9 N3 C7 109.17(18) . .
C7 N3 C7 113.5(3) 7_565 .
C9 N3 Pd1 115.9(2) . .
C7 N3 Pd1 104.58(16) 7_565 .
C7 N3 Pd1 104.58(16) . .
C8 N4 C8 112.8(3) . 7_565
C8 N4 C10 109.08(18) . .
C8 N4 C10 109.08(18) 7_565 .
C8 N4 Pd1 104.61(16) . .
C8 N4 Pd1 104.61(16) 7_565 .
C10 N4 Pd1 116.7(2) . .
N1 C2 C3 120.7(2) . .
N1 C2 C8 115.9(2) . .
C3 C2 C8 123.4(2) . .
C2 C3 C4 118.8(3) . .
C2 C3 H3A 120.6 . .
C4 C3 H3A 120.6 . .
C5 C4 C3 119.6(2) . .
C5 C4 H4A 120.2 . .
C3 C4 H4A 120.2 . .
C4 C5 C6 119.0(2) . .
C4 C5 H5A 120.5 . .
C6 C5 H5A 120.5 . .
N1 C6 C5 120.4(2) . .
N1 C6 C7 115.7(2) . .
C5 C6 C7 123.8(2) . .
N3 C7 C6 113.9(2) . .
N3 C7 H7A 108.8 . .
C6 C7 H7A 108.8 . .
N3 C7 H7B 108.8 . .
C6 C7 H7B 108.8 . .
H7A C7 H7B 107.7 . .
N4 C8 C2 113.4(2) . .
N4 C8 H8A 108.9 . .
C2 C8 H8A 108.9 . .
N4 C8 H8B 108.9 . .
C2 C8 H8B 108.9 . .
H8A C8 H8B 107.7 . .
N3 C9 H9A 109.3 . .
N3 C9 H9B 109.6 . .
H9A C9 H9B 109.5 . .
N4 C10 H10A 110.2 . .
N4 C10 H10B 109.1 . .
H10A C10 H10B 109.5 . .
O2 Cl2 O1 110.7(2) . .
O2 Cl2 O3 109.90(13) . 7_575
O1 Cl2 O3 109.05(12) . 7_575
O2 Cl2 O3 109.90(13) . .
O1 Cl2 O3 109.05(12) . .
O3 Cl2 O3 108.2(2) 7_575 .
N1S C1S C2S 179.5(5) . .
C1S C2S H2S1 109.5 . .
C1S C2S H2S2 109.5 . .
H2S1 C2S H2S2 109.5 . .
C1S C2S H2S3 109.5 . .
H2S1 C2S H2S3 109.5 . .
H2S2 C2S H2S3 109.5 . .

loop_
_geom_bond_atom_site_label_1
_geom_bond_atom_site_label_2
_geom_bond_distance
_geom_bond_site_symmetry_2
Pd1 C1 2.021(11) 7_565
Pd1 C1 2.021(11) .
Pd1 N1 2.086(2) .
Pd1 N1 2.087(2) 7_565
Pd1 N3 2.301(3) .
Pd1 N4 2.339(3) .
Pd1 Cl1 2.343(3) .
Pd1 Cl1 2.343(3) 7_565
C1 H1A 0.9800 .
C1 H1B 0.9800 .
C1 H1C 0.9800 .
N1 C2 1.338(3) .
N1 C6 1.342(3) .
N3 C9 1.468(5) .
N3 C7 1.486(3) 7_565
N3 C7 1.486(3) .
N4 C8 1.477(3) .
N4 C8 1.477(3) 7_565
N4 C10 1.477(4) .
C2 C3 1.384(4) .
C2 C8 1.509(3) .
C3 C4 1.388(4) .
C3 H3A 0.9500 .
C4 C5 1.383(4) .
C4 H4A 0.9500 .
C5 C6 1.385(4) .
C5 H5A 0.9500 .
C6 C7 1.502(4) .
C7 H7A 0.9900 .
C7 H7B 0.9900 .
C8 H8A 0.9900 .
C8 H8B 0.9900 .
C9 H9A 0.9602 .
C9 H9B 0.9600 .
C10 H10A 0.9601 .
C10 H10B 0.9599 .
Cl2 O2 1.420(3) .
Cl2 O1 1.438(3) .
Cl2 O3 1.440(3) 7_575
Cl2 O3 1.440(3) .
N1S C1S 1.143(6) .
C1S C2S 1.448(6) .
C2S H2S1 0.9800 .
C2S H2S2 0.9800 .
C2S H2S3 0.9800 .

loop_
_geom_hbond_atom_site_label_D
_geom_hbond_atom_site_label_H
_geom_hbond_atom_site_label_A
_geom_hbond_distance_DH
_geom_hbond_distance_HA
_geom_hbond_distance_DA
_geom_hbond_angle_DHA
_geom_hbond_site_symmetry_A
C7 H7A O3 0.99 2.57 3.473(4) 152.0 5_766
C7 H7B O3 0.99 2.38 3.356(4) 168.4 1_545
C8 H8B O3 0.99 2.50 3.407(4) 152.9 2_665

loop_
_geom_torsion_atom_site_label_1
_geom_torsion_atom_site_label_2
_geom_torsion_atom_site_label_3
_geom_torsion_atom_site_label_4
_geom_torsion
_geom_torsion_site_symmetry_1
C6 N1 C2 C3 -4.0(4) .
Pd1 N1 C2 C3 -165.6(2) .
C6 N1 C2 C8 179.1(2) .
Pd1 N1 C2 C8 17.6(3) .
N1 C2 C3 C4 -0.3(4) .
C8 C2 C3 C4 176.2(3) .
C2 C3 C4 C5 3.2(4) .
C3 C4 C5 C6 -1.9(4) .
C2 N1 C6 C5 5.4(4) .
Pd1 N1 C6 C5 167.1(2) .
C2 N1 C6 C7 -177.1(2) .
Pd1 N1 C6 C7 -15.4(3) .
C4 C5 C6 N1 -2.4(4) .
C4 C5 C6 C7 -179.7(3) .
C9 N3 C7 C6 -155.9(3) .
C7 N3 C7 C6 82.1(3) 7_565
Pd1 N3 C7 C6 -31.3(3) .
N1 C6 C7 N3 33.2(3) .
C5 C6 C7 N3 -149.4(3) .
C8 N4 C8 C2 -81.8(3) 7_565
C10 N4 C8 C2 156.8(3) .
Pd1 N4 C8 C2 31.4(3) .
N1 C2 C8 N4 -34.8(3) .
C3 C2 C8 N4 148.5(3) .
